data_7103869
loop_
_publ_author_name
'Chen, Banglin'
'Fronczek, Frank R'
'Maverick, Andrew W'

_publ_section_title
;
 Solvent-dependent 4(4) square grid and 6(4).8(2) NbO frameworks formed
 by Cu(Pyac)2 (bis[3-(4-pyridyl)pentane-2,4-dionato]copper(II)).
;
_journal_issue 17
_journal_name_full 'Chemical communications (Cambridge, England)'
_journal_page_first 2166
_journal_page_last 2167
_journal_paper_doi 10.1039/b305457h
_journal_year 2003
_chemical_compound_source 'local laboratory'
_chemical_formula_moiety 'C20 H20 Cu N2 O4, C6 H6'
_chemical_formula_sum 'C26 H26 Cu N2 O4'
_chemical_formula_weight 494.03
_chemical_name_common
;Bis(3-(4-pyridyl)-2,4-pentanedionato)copper(ii), benzene
solvate
;
_chemical_name_systematic
;
Bis(3-(4-pyridyl)-2,4-pentanedionato)copper(II), benzene solvate
;
_space_group_IT_number 14
_symmetry_cell_setting monoclinic
_symmetry_space_group_name_Hall '-P 2yn'
_symmetry_space_group_name_H-M 'P 1 21/n 1'
_atom_sites_solution_hydrogens geom
_atom_sites_solution_primary direct
_atom_sites_solution_secondary difmap
_audit_creation_method SHELXL-97
_cell_angle_alpha 90
_cell_angle_beta 96.213(11)
_cell_angle_gamma 90
_cell_formula_units_Z 2
_cell_length_a 7.5630(10)
_cell_length_b 9.582(2)
_cell_length_c 16.085(3)
_cell_measurement_reflns_used 4648
_cell_measurement_temperature 100
_cell_measurement_theta_max 34.3
_cell_measurement_theta_min 2.5
_cell_volume 1158.8(4)
_computing_cell_refinement 'Denzo and Scalepack (Otwinowski & Minor, 1997)'
_computing_data_collection 'COLLECT (Nonius 1999)'
_computing_data_reduction 'Denzo and Scalepack (Otwinowski & Minor, 1997)'
_computing_molecular_graphics 'ORTEP-3 for Windows (Farrugia, 1997)'
_computing_publication_material 'SHELXL-97 (Sheldrick, 1997)'
_computing_structure_refinement 'SHELXL-97 (Sheldrick, 1997)'
_computing_structure_solution 'Direct_methods (SIR, Altomare, et al., 1994)'
_diffrn_ambient_temperature 100
_diffrn_measured_fraction_theta_full 0.987
_diffrn_measured_fraction_theta_max 0.987
_diffrn_measurement_device 'KappaCCD (with Oxford Cryostream)'
_diffrn_measurement_method ' \w scans with \k offsets'
_diffrn_radiation_monochromator graphite
_diffrn_radiation_source 'fine-focus sealed tube'
_diffrn_radiation_type MoK\a
_diffrn_radiation_wavelength 0.71073
_diffrn_reflns_av_R_equivalents 0.020
_diffrn_reflns_av_sigmaI/netI 0.0316
_diffrn_reflns_limit_h_max 11
_diffrn_reflns_limit_h_min -11
_diffrn_reflns_limit_k_max 15
_diffrn_reflns_limit_k_min -15
_diffrn_reflns_limit_l_max 25
_diffrn_reflns_limit_l_min -25
_diffrn_reflns_number 25351
_diffrn_reflns_theta_full 34.34
_diffrn_reflns_theta_max 34.3
_diffrn_reflns_theta_min 2.5
_diffrn_standards_decay_% <2
_diffrn_standards_number 0
_exptl_absorpt_coefficient_mu 0.978
_exptl_absorpt_correction_T_max 0.907
_exptl_absorpt_correction_T_min 0.797
_exptl_absorpt_correction_type multi-scan
_exptl_absorpt_process_details 'HKL Scalepack (Otwinowski & Minor 1997)'
_exptl_crystal_colour 'light blue'
_exptl_crystal_density_diffrn 1.416
_exptl_crystal_density_method 'not measured'
_exptl_crystal_description 'blade fragment'
_exptl_crystal_F_000 514
_exptl_crystal_size_max 0.27
_exptl_crystal_size_mid 0.25
_exptl_crystal_size_min 0.10
_refine_diff_density_max 0.48
_refine_diff_density_min -0.64
_refine_diff_density_rms 0.072
_refine_ls_extinction_method none
_refine_ls_goodness_of_fit_ref 1.022
_refine_ls_hydrogen_treatment constr
_refine_ls_matrix_type full
_refine_ls_number_parameters 153
_refine_ls_number_reflns 4790
_refine_ls_number_restraints 0
_refine_ls_restrained_S_all 1.022
_refine_ls_R_factor_all 0.047
_refine_ls_R_factor_gt 0.036
_refine_ls_shift/su_max 0.000
_refine_ls_shift/su_mean 0.000
_refine_ls_structure_factor_coef Fsqd
_refine_ls_weighting_details 'calc w=1/[\s^2^(Fo^2^)+(0.0417P)^2^+0.6603P] where P=(Fo^2^+2Fc^2^)/3'
_refine_ls_weighting_scheme calc
_refine_ls_wR_factor_gt 0.090
_refine_ls_wR_factor_ref 0.097
_reflns_number_gt 3924
_reflns_number_total 4790
_reflns_threshold_expression I>2\s(I)
_cod_duplicate_entry 7113855
_cod_data_source_file b305457h.txt
_cod_data_source_block BChen_compound_6
_cod_depositor_comments
;
The following automatic conversions were performed:
'_symmetry_cell_setting' value 'Monoclinic' changed to 'monoclinic'
according to '/home/saulius/struct/CIF-dictionaries/cif_core.dic'
dictionary named 'cif_core.dic' version 2.4.1 from 2010-06-29.

Automatic conversion script
Id: cif_fix_enum 1527 2010-12-29 10:47:43Z saulius 
;
_cod_original_sg_symbol_H-M 'P 21/n        '
_cod_database_code 7103869

loop_
_symmetry_equiv_pos_as_xyz
'x, y, z'
'-x+1/2, y+1/2, -z+1/2'
'-x, -y, -z'
'x-1/2, -y-1/2, z-1/2'

loop_
_atom_site_label
_atom_site_type_symbol
_atom_site_fract_x
_atom_site_fract_y
_atom_site_fract_z
_atom_site_U_iso_or_equiv
_atom_site_adp_type
_atom_site_occupancy
_atom_site_symmetry_multiplicity
_atom_site_calc_flag
_atom_site_refinement_flags
_atom_site_disorder_assembly
_atom_site_disorder_group
Cu1 Cu 0.0000 0.0000 0.0000 0.01669(6) Uani 1 2 d S . .
O1 O -0.04340(12) 0.15509(9) 0.07157(5) 0.01944(17) Uani 1 1 d . . .
O2 O 0.24907(12) -0.00268(9) 0.04049(5) 0.01779(16) Uani 1 1 d . . .
N1 N 0.53417(15) 0.34112(12) 0.37122(7) 0.0235(2) Uani 1 1 d . . .
C1 C -0.02197(19) 0.29974(15) 0.19009(9) 0.0271(3) Uani 1 1 d . . .
H1A H -0.1381 0.3297 0.1630 0.041 Uiso 1 1 calc R . .
H1B H 0.0558 0.3812 0.2002 0.041 Uiso 1 1 calc R . .
H1C H -0.0373 0.2545 0.2435 0.041 Uiso 1 1 calc R . .
C2 C 0.06093(16) 0.19770(12) 0.13389(7) 0.0183(2) Uani 1 1 d . . .
C3 C 0.23988(16) 0.15733(12) 0.15343(7) 0.0171(2) Uani 1 1 d . . .
C4 C 0.32458(15) 0.06098(12) 0.10413(7) 0.01667(19) Uani 1 1 d . . .
C5 C 0.51912(17) 0.02649(14) 0.12524(8) 0.0213(2) Uani 1 1 d . . .
H5A H 0.5396 -0.0715 0.1116 0.032 Uiso 1 1 calc R . .
H5B H 0.5531 0.0419 0.1851 0.032 Uiso 1 1 calc R . .
H5C H 0.5908 0.0866 0.0927 0.032 Uiso 1 1 calc R . .
C6 C 0.34407(16) 0.22052(13) 0.22838(7) 0.0182(2) Uani 1 1 d . . .
C7 C 0.45853(17) 0.33299(14) 0.22201(8) 0.0213(2) Uani 1 1 d . . .
H7 H 0.4748 0.3709 0.1688 0.026 Uiso 1 1 calc R . .
C8 C 0.54890(18) 0.38937(14) 0.29422(8) 0.0233(2) Uani 1 1 d . . .
H8 H 0.6255 0.4666 0.2885 0.028 Uiso 1 1 calc R . .
C9 C 0.42783(19) 0.23229(14) 0.37697(8) 0.0236(2) Uani 1 1 d . . .
H9 H 0.4181 0.1948 0.4310 0.028 Uiso 1 1 calc R . .
C10 C 0.32953(18) 0.16952(14) 0.30877(7) 0.0224(2) Uani 1 1 d . . .
H10 H 0.2535 0.0929 0.3168 0.027 Uiso 1 1 calc R . .
C1S C 0.6007(2) 0.61903(17) 0.02193(9) 0.0317(3) Uani 1 1 d . . .
H1S H 0.6697 0.6998 0.0369 0.038 Uiso 1 1 calc R . .
C2S C 0.4177(2) 0.62937(17) 0.00358(10) 0.0329(3) Uani 1 1 d . . .
H2S H 0.3607 0.7174 0.0058 0.039 Uiso 1 1 calc R . .
C3S C 0.6822(2) 0.48980(17) 0.01820(11) 0.0332(3) Uani 1 1 d . . .
H3S H 0.8075 0.4825 0.0306 0.040 Uiso 1 1 calc R . .

loop_
_atom_site_aniso_label
_atom_site_aniso_U_11
_atom_site_aniso_U_22
_atom_site_aniso_U_33
_atom_site_aniso_U_23
_atom_site_aniso_U_13
_atom_site_aniso_U_12
Cu1 0.01671(10) 0.01813(10) 0.01389(9) -0.00360(6) -0.00446(7) 0.00246(7)
O1 0.0196(4) 0.0209(4) 0.0164(4) -0.0042(3) -0.0047(3) 0.0028(3)
O2 0.0169(4) 0.0221(4) 0.0134(3) -0.0038(3) -0.0027(3) 0.0007(3)
N1 0.0226(5) 0.0257(5) 0.0207(5) -0.0053(4) -0.0051(4) -0.0009(4)
C1 0.0239(6) 0.0305(6) 0.0256(6) -0.0126(5) -0.0029(5) 0.0056(5)
C2 0.0195(5) 0.0189(5) 0.0159(4) -0.0026(4) -0.0013(4) 0.0005(4)
C3 0.0175(5) 0.0197(5) 0.0134(4) -0.0026(4) -0.0018(3) -0.0004(4)
C4 0.0172(5) 0.0191(5) 0.0131(4) 0.0002(4) -0.0010(3) -0.0005(4)
C5 0.0159(5) 0.0294(6) 0.0178(5) -0.0036(4) -0.0014(4) 0.0019(4)
C6 0.0178(5) 0.0206(5) 0.0155(4) -0.0041(4) -0.0013(4) 0.0002(4)
C7 0.0198(5) 0.0255(6) 0.0182(5) -0.0030(4) 0.0005(4) -0.0027(4)
C8 0.0202(6) 0.0258(6) 0.0231(5) -0.0051(4) -0.0007(4) -0.0041(4)
C9 0.0290(6) 0.0257(6) 0.0146(5) -0.0025(4) -0.0040(4) -0.0004(5)
C10 0.0268(6) 0.0225(5) 0.0172(5) -0.0026(4) -0.0013(4) -0.0037(4)
C1S 0.0363(8) 0.0316(7) 0.0273(6) -0.0015(5) 0.0036(6) -0.0009(6)
C2S 0.0357(8) 0.0301(7) 0.0335(7) 0.0018(6) 0.0072(6) 0.0056(6)
C3S 0.0287(7) 0.0382(8) 0.0320(7) 0.0015(6) 0.0005(6) 0.0030(6)

loop_
_atom_type_symbol
_atom_type_description
_atom_type_scat_dispersion_real
_atom_type_scat_dispersion_imag
_atom_type_scat_source
C C 0.0033 0.0016 'International Tables Vol C Tables 4.2.6.8 and 6.1.1.4'
H H 0.0000 0.0000 'International Tables Vol C Tables 4.2.6.8 and 6.1.1.4'
Cu Cu 0.3201 1.2651 'International Tables Vol C Tables 4.2.6.8 and 6.1.1.4'
N N 0.0061 0.0033 'International Tables Vol C Tables 4.2.6.8 and 6.1.1.4'
O O 0.0106 0.0060 'International Tables Vol C Tables 4.2.6.8 and 6.1.1.4'

loop_
_geom_angle_atom_site_label_1
_geom_angle_atom_site_label_2
_geom_angle_atom_site_label_3
_geom_angle
_geom_angle_site_symmetry_1
_geom_angle_site_symmetry_3
_geom_angle_publ_flag
O2 Cu1 O2 180.0 . 3 ?
O2 Cu1 O1 88.17(4) . 3 ?
O2 Cu1 O1 91.83(4) 3 3 ?
O2 Cu1 O1 91.83(4) . . ?
O2 Cu1 O1 88.17(4) 3 . ?
O1 Cu1 O1 180.0 3 . ?
O2 Cu1 N1 95.69(4) 3 2_545 ?
O2 Cu1 N1 84.31(4) . 2_545 ?
O1 Cu1 N1 93.56(4) 3 2_545 ?
O1 Cu1 N1 86.44(4) . 2_545 ?
O2 Cu1 N1 84.31(4) 3 4_565 ?
O2 Cu1 N1 95.69(4) . 4_565 ?
O1 Cu1 N1 86.44(4) 3 4_565 ?
O1 Cu1 N1 93.56(4) . 4_565 ?
N1 Cu1 N1 180 2_545 4_565 ?
C2 O1 Cu1 125.83(8) . . ?
C4 O2 Cu1 127.09(8) . . ?
C9 N1 Cu1 106.91(9) . 2 ?
C8 N1 Cu1 124.01(9) . 2 ?
C9 N1 C8 116.62(11) . . ?
C2 C1 H1A 109.5 . . ?
C2 C1 H1B 109.5 . . ?
H1A C1 H1B 109.5 . . ?
C2 C1 H1C 109.5 . . ?
H1A C1 H1C 109.5 . . ?
H1B C1 H1C 109.5 . . ?
O1 C2 C3 125.82(11) . . ?
O1 C2 C1 114.57(11) . . ?
C3 C2 C1 119.60(10) . . ?
C2 C3 C4 122.41(10) . . ?
C2 C3 C6 118.56(10) . . ?
C4 C3 C6 119.02(10) . . ?
O2 C4 C3 124.94(11) . . ?
O2 C4 C5 114.66(10) . . ?
C3 C4 C5 120.40(10) . . ?
C4 C5 H5A 109.5 . . ?
C4 C5 H5B 109.5 . . ?
H5A C5 H5B 109.5 . . ?
C4 C5 H5C 109.5 . . ?
H5A C5 H5C 109.5 . . ?
H5B C5 H5C 109.5 . . ?
C7 C6 C10 116.76(11) . . ?
C7 C6 C3 122.11(11) . . ?
C10 C6 C3 121.13(11) . . ?
C8 C7 C6 119.47(12) . . ?
C8 C7 H7 120.3 . . ?
C6 C7 H7 120.3 . . ?
N1 C8 C7 123.78(12) . . ?
N1 C8 H8 118.1 . . ?
C7 C8 H8 118.1 . . ?
N1 C9 C10 124.09(12) . . ?
N1 C9 H9 118.0 . . ?
C10 C9 H9 118.0 . . ?
C9 C10 C6 119.26(12) . . ?
C9 C10 H10 120.4 . . ?
C6 C10 H10 120.4 . . ?
C2S C1S C3S 119.48(15) . . ?
C2S C1S H1S 120.3 . . ?
C3S C1S H1S 120.3 . . ?
C1S C2S C3S 119.78(15) . 3_665 ?
C1S C2S H2S 120.1 . . ?
C3S C2S H2S 120.1 3_665 . ?
C1S C3S C2S 120.74(16) . 3_665 ?
C1S C3S H3S 119.6 . . ?
C2S C3S H3S 119.6 3_665 . ?

loop_
_geom_bond_atom_site_label_1
_geom_bond_atom_site_label_2
_geom_bond_distance
_geom_bond_site_symmetry_2
_geom_bond_publ_flag
Cu1 O2 1.9255(9) . ?
Cu1 O2 1.9255(9) 3 ?
Cu1 O1 1.9295(9) 3 ?
Cu1 O1 1.9295(9) . ?
Cu1 N1 2.6059(12) 2_545 ?
Cu1 N1 2.6059(12) 4_565 ?
O1 C2 1.2739(14) . ?
O2 C4 1.2728(13) . ?
N1 C9 1.3263(18) . ?
N1 C8 1.3379(18) . ?
C1 C2 1.5129(17) . ?
C1 H1A 0.9800 . ?
C1 H1B 0.9800 . ?
C1 H1C 0.9800 . ?
C2 C3 1.4100(17) . ?
C3 C4 1.4146(16) . ?
C3 C6 1.4951(16) . ?
C4 C5 1.5103(17) . ?
C5 H5A 0.9800 . ?
C5 H5B 0.9800 . ?
C5 H5C 0.9800 . ?
C6 C7 1.3930(18) . ?
C6 C10 1.3978(17) . ?
C7 C8 1.3914(17) . ?
C7 H7 0.9500 . ?
C8 H8 0.9500 . ?
C9 C10 1.3933(17) . ?
C9 H9 0.9500 . ?
C10 H10 0.9500 . ?
C1S C2S 1.387(2) . ?
C1S C3S 1.387(2) . ?
C1S H1S 0.9500 . ?
C2S C3S 1.393(2) 3_665 ?
C2S H2S 0.9500 . ?
C3S C2S 1.393(2) 3_665 ?
C3S H3S 0.9500 . ?

loop_
_geom_torsion_atom_site_label_1
_geom_torsion_atom_site_label_2
_geom_torsion_atom_site_label_3
_geom_torsion_atom_site_label_4
_geom_torsion
_geom_torsion_site_symmetry_1
_geom_torsion_site_symmetry_2
_geom_torsion_site_symmetry_3
_geom_torsion_site_symmetry_4
_geom_torsion_publ_flag
O2 Cu1 O1 C2 -15.61(10) . . . . ?
O2 Cu1 O1 C2 164.39(10) 3 . . . ?
O1 Cu1 O1 C2 74.5(9) 3 . . . ?
O2 Cu1 O2 C4 -98(3) 3 . . . ?
O1 Cu1 O2 C4 -167.29(10) 3 . . . ?
O1 Cu1 O2 C4 12.71(10) . . . . ?
Cu1 O1 C2 C3 12.36(18) . . . . ?
Cu1 O1 C2 C1 -167.21(9) . . . . ?
O1 C2 C3 C4 -0.4(2) . . . . ?
C1 C2 C3 C4 179.13(12) . . . . ?
O1 C2 C3 C6 178.70(12) . . . . ?
C1 C2 C3 C6 -1.75(18) . . . . ?
Cu1 O2 C4 C3 -6.11(17) . . . . ?
Cu1 O2 C4 C5 173.91(8) . . . . ?
C2 C3 C4 O2 -3.01(19) . . . . ?
C6 C3 C4 O2 177.88(11) . . . . ?
C2 C3 C4 C5 176.96(11) . . . . ?
C6 C3 C4 C5 -2.15(17) . . . . ?
C2 C3 C6 C7 -98.22(15) . . . . ?
C4 C3 C6 C7 80.93(15) . . . . ?
C2 C3 C6 C10 81.22(15) . . . . ?
C4 C3 C6 C10 -99.63(15) . . . . ?
C10 C6 C7 C8 -0.92(19) . . . . ?
C3 C6 C7 C8 178.55(12) . . . . ?
C9 N1 C8 C7 0.7(2) . . . . ?
C6 C7 C8 N1 0.6(2) . . . . ?
C8 N1 C9 C10 -1.7(2) . . . . ?
N1 C9 C10 C6 1.3(2) . . . . ?
C7 C6 C10 C9 0.04(19) . . . . ?
C3 C6 C10 C9 -179.43(12) . . . . ?
C3S C1S C2S C3S 0.1(3) . . . 3_665 ?
C2S C1S C3S C2S -0.1(3) . . . 3_665 ?
